data_4086572
loop_
_publ_author_name
'Batke, Sonja'
'Sietzen, Malte'
'Merz, Lukas'
'Wadepohl, Hubert'
'Ballmann, Joachim'

_publ_section_title
;
 Closely Related Benzylene-Linked Diamidophosphine Scaffolds and Their
 Zirconium and Hafnium Complexes: How Small Changes of the Ligand Result
 in Different Complex Stabilities and Reactivities
;
_journal_issue 13
_journal_name_full Organometallics
_journal_page_first 2294
_journal_paper_doi 10.1021/acs.organomet.6b00384
_journal_volume 35
_journal_year 2016
_chemical_formula_moiety 'C68 H67 Hf N4 P, C2 H5 O0.5'
_chemical_formula_sum 'C70 H72 Hf N4 O0.5 P'
_chemical_formula_weight 1186.77
_chemical_properties_physical 'air-sensitive, moisture-sensitive'
_space_group_crystal_system triclinic
_space_group_IT_number 2
_space_group_name_Hall '-P 1'
_space_group_name_H-M_alt 'P -1'
_symmetry_cell_setting triclinic
_symmetry_Int_Tables_number 2
_symmetry_space_group_name_Hall '-P 1'
_symmetry_space_group_name_H-M 'P -1'
_atom_sites_solution_hydrogens mixed
_atom_sites_solution_primary iterative
_atom_sites_solution_secondary difmap
_audit_block_code ba_lm2
_audit_creation_date 2015-11-30
_audit_creation_method
;
Olex2 1.2
(compiled 2015.09.30 svn.r3233 for OlexSys, GUI svn.r5103)
;
_audit_update_record '30.11.2015 16:58:18 CET UTC+01:00  encif 1.36'
_cell_angle_alpha 107.3504(15)
_cell_angle_beta 93.0867(11)
_cell_angle_gamma 95.0282(11)
_cell_formula_units_Z 2
_cell_length_a 11.84756(13)
_cell_length_b 12.4209(2)
_cell_length_c 20.4206(3)
_cell_measurement_reflns_used 42244
_cell_measurement_temperature 120(1)
_cell_measurement_theta_max 32.1770
_cell_measurement_theta_min 3.6910
_cell_volume 2847.14(7)
_computing_cell_refinement 'CrysAlisPro 1.171.38.41 (Rigaku OD, 2015)'
_computing_data_collection 'CrysAlisPro 1.171.38.41 (Rigaku OD, 2015)'
_computing_data_reduction 'CrysAlisPro 1.171.38.41 (Rigaku OD, 2015)'
_computing_molecular_graphics 'Olex2 (Dolomanov et al., 2009)'
_computing_publication_material 'encif (Wadepohl, 2009-15); encifer 1.5 (CCDC, 2014)'
_computing_structure_refinement 'ShelXL (Sheldrick, 2015)'
_computing_structure_solution 'SUPERFLIP (Palatinus, 2007-2009)'
_diffrn_ambient_environment perfluoro
_diffrn_ambient_temperature 120(1)
_diffrn_detector 'CCD plate'
_diffrn_detector_area_resol_mean 7.9621
_diffrn_detector_type Eos
_diffrn_measured_fraction_theta_full 0.998
_diffrn_measured_fraction_theta_max 0.944
_diffrn_measurement_details
;
List of Runs (angles in degrees, time in seconds):

--------------------------------------------------------------------------
  1  \w     -3.00  97.00   0.50   15.00    --   27.02  77.00   0.00  200
  2  \w      7.00  96.00   0.50   15.00    --   27.02  57.00 120.00  178
  3  \w    -45.00  53.00   0.50   15.00    --   27.02 -38.00  60.00  196
  4  \w      7.00  96.00   0.50   15.00    --   27.02  57.00 -30.00  178
  5  \w    -20.00  69.00   0.50   15.00    --   27.02 -99.00 150.00  178
  6  \w    -43.00  57.00   0.50   15.00    --   27.02 -77.00 -90.00  200
  7  \w     -3.00  97.00   0.50   15.00    --   27.02  77.00-180.00  200
  8  \w    -20.00  69.00   0.50   15.00    --   27.02 -99.00  60.00  178
  9  \w    -42.00  48.00   0.50   15.00    --   27.02 -57.00-180.00  180
 10  \w      8.00  42.00   0.50   15.00    --   27.02  77.00-120.00   68
 11  \w      4.00  75.00   0.50   15.00    --   27.02  38.00 120.00  142
 12  \w     -2.00  46.00   0.50   15.00    --   27.02  77.00  90.00   96
 13  \w     41.00  67.00   0.50   15.00    --   27.02 -99.00 -60.00   52
 14  \w      9.00  55.00   0.50   15.00    --   27.02  38.00 -60.00   92
 15  \w     64.00  90.00   0.50   15.00    --   27.02  57.00  30.00   52
 16  \w    -42.00  25.00   0.50   15.00    --   27.02 -57.00 -30.00  134
;
_diffrn_measurement_device 'four-circle diffractometer'
_diffrn_measurement_device_type 'Agilent SuperNova, Dual, Cu at zero, Eos'
_diffrn_measurement_method '\w scans'
_diffrn_measurement_specimen_support 'polyimid foil'
_diffrn_orient_matrix_type 'CrysAlisPro convention (1999,Acta A55,543-557)'
_diffrn_orient_matrix_UB_11 0.0073989000
_diffrn_orient_matrix_UB_12 -0.0422940000
_diffrn_orient_matrix_UB_13 0.0162717000
_diffrn_orient_matrix_UB_21 0.0321813000
_diffrn_orient_matrix_UB_22 -0.0283420000
_diffrn_orient_matrix_UB_23 -0.0269694000
_diffrn_orient_matrix_UB_31 0.0504717000
_diffrn_orient_matrix_UB_32 0.0320968000
_diffrn_orient_matrix_UB_33 0.0184818000
_diffrn_radiation_monochromator mirror
_diffrn_radiation_probe x-ray
_diffrn_radiation_type 'Mo K\a'
_diffrn_radiation_wavelength 0.71073
_diffrn_reflns_av_R_equivalents 0.0391
_diffrn_reflns_av_unetI/netI 0.0356
_diffrn_reflns_Laue_measured_fraction_full 0.998
_diffrn_reflns_Laue_measured_fraction_max 0.944
_diffrn_reflns_limit_h_max 17
_diffrn_reflns_limit_h_min -17
_diffrn_reflns_limit_k_max 18
_diffrn_reflns_limit_k_min -18
_diffrn_reflns_limit_l_max 30
_diffrn_reflns_limit_l_min -30
_diffrn_reflns_number 84075
_diffrn_reflns_point_group_measured_fraction_full 0.998
_diffrn_reflns_point_group_measured_fraction_max 0.944
_diffrn_reflns_theta_full 25.242
_diffrn_reflns_theta_max 32.393
_diffrn_reflns_theta_min 3.293
_diffrn_source 'microfocus X-Ray tube'
_diffrn_source_type 'Agilent SuperNova (Mo) X-ray Source'
_exptl_absorpt_coefficient_mu 1.908
_exptl_absorpt_correction_T_max 0.949
_exptl_absorpt_correction_T_min 0.788
_exptl_absorpt_correction_type gaussian
_exptl_absorpt_process_details
;
CrysAlisPro 1.171.38.41 (Rigaku Oxford Diffraction, 2015)
Numerical absorption correction based on gaussian integration over
            a multifaceted crystal model
Empirical absorption correction using spherical harmonics,
 implemented in SCALE3 ABSPACK scaling algorithm.
;
_exptl_crystal_colour yellow
_exptl_crystal_colour_primary yellow
_exptl_crystal_density_diffrn 1.384
_exptl_crystal_description irregular
_exptl_crystal_F_000 1222
_exptl_crystal_size_max 0.159
_exptl_crystal_size_mid 0.123
_exptl_crystal_size_min 0.029
_refine_diff_density_max 1.017
_refine_diff_density_min -1.091
_refine_diff_density_rms 0.095
_refine_ls_extinction_method none
_refine_ls_goodness_of_fit_ref 1.086
_refine_ls_hydrogen_treatment mixed
_refine_ls_matrix_type full
_refine_ls_number_parameters 738
_refine_ls_number_reflns 19278
_refine_ls_number_restraints 23
_refine_ls_restrained_S_all 1.091
_refine_ls_R_factor_all 0.0319
_refine_ls_R_factor_gt 0.0280
_refine_ls_shift/su_max 0.003
_refine_ls_shift/su_mean 0.000
_refine_ls_structure_factor_coef Fsqd
_refine_ls_weighting_details 'w=1/[\s^2^(Fo^2^)+(0.0221P)^2^+1.6463P] where P=(Fo^2^+2Fc^2^)/3'
_refine_ls_weighting_scheme calc
_refine_ls_wR_factor_gt 0.0575
_refine_ls_wR_factor_ref 0.0589
_reflns_Friedel_coverage 0.000
_reflns_number_gt 17967
_reflns_number_total 19278
_reflns_threshold_expression 'I > 2\s(I)'
_cod_data_source_file om6b00384_si_002.cif
_cod_data_source_block ba_lm2
_cod_depositor_comments 'Adding full bibliography for 4086549--4086572.cif.'
_cod_original_cell_volume 2847.13(8)
_cod_original_formula_sum 'C70 H72 Hf N4 O0.50 P'
_cod_database_code 4086572
_audit_block_refno 2584
_audit_block_usercomment 'lm091 yellow irregular'
_chemical_oxdiff_formula 'C70 H72 Hf1 N4 O0.5 P1'
_chemical_oxdiff_usercomment 'lm091 yellow irregular'
_shelx_space_group_comment
;
The symmetry employed for this shelxl refinement is uniquely defined
by the following loop, which should always be used as a source of
symmetry information in preference to the above space-group names.
They are only intended as comments.
;
_shelx_estimated_absorpt_t_max 0.832
_shelx_estimated_absorpt_t_min 0.832
_reflns_odcompleteness_completeness 99.81
_reflns_odcompleteness_iscentric 1
_reflns_odcompleteness_theta 26.32
_shelxl_version_number 2014/7
_olex2_refinement_description
;
1. Fixed Uiso
 At 1.2 times of:
  All C(H) groups, All C(H,H) groups
 At 1.5 times of:
  All C(H,H,H) groups, All C(H,H,H,H,H,H) groups
2. Restrained distances
 O91-C92A \\sim O91-C92B
 with sigma of 0.01
 C92A-C93 \\sim C92B-C93
 with sigma of 0.01
3. Uiso/Uaniso restraints and constraints
C92A \\sim C92B: within 1A with sigma of 0.02 and sigma for terminal atoms of
0.02
4. Rigid body (RIGU) restrains
 O91, C92A, C92B, C93
 with sigma for 1-2 distances of 0.004 and sigma for 1-3 distances of 0.004
5. Others
 Sof(C92B)=Sof(H92A)=Sof(H92B)=Sof(H93D)=Sof(H93E)=Sof(H93F)=1-FVAR(1)
 Sof(C92A)=Sof(H92C)=Sof(H92D)=Sof(H93A)=Sof(H93B)=Sof(H93C)=FVAR(1)
 Fixed Sof: O91(0.5)
6.a Secondary CH2 refined with riding coordinates:
 C92B(H92A,H92B), C92A(H92C,H92D)
6.b Me refined with riding coordinates:
 C93(H93D,H93E,H93F), C93(H93A,H93B,H93C)
6.c Aromatic/amide H refined with riding coordinates:
 C3(H3), C4(H4), C5(H5), C6(H6), C9(H9), C11(H11), C13(H13), C18(H18),
 C19(H19), C20(H20), C21(H21), C24(H24), C26(H26), C28(H28), C32(H32), C33(H33),
  C34(H34), C35(H35), C36(H36), C40(H40), C41(H41), C42(H42), C43(H43),
 C44(H44), C47(H47), C48(H48), C49(H49), C56(H56), C57(H57), C58(H58), C59(H59),
  C60(H60), C63(H63), C64(H64), C65(H65)
6.d Idealised Me refined as rotating group:
 C14(H14A,H14B,H14C), C15(H15A,H15B,H15C), C29(H29A,H29B,H29C), C30(H30A,H30B,
 H30C), C51(H51A,H51B,H51C), C52(H52A,H52B,H52C), C67(H67A,H67B,H67C), C68(H68A,
 H68B,H68C)
;
_olex2_submission_special_instructions 'No special instructions were received'
_oxdiff_exptl_absorpt_empirical_details
;
Empirical correction (ABSPACK) includes:
- Absorption correction using spherical harmonics
- Frame scaling
- Detector area scaling
;
_oxdiff_exptl_absorpt_empirical_full_max 1.122
_oxdiff_exptl_absorpt_empirical_full_min 0.892
_cell_oxdiff_length_a 11.84756(13)
_cell_oxdiff_length_b 12.4209(2)
_cell_oxdiff_length_c 20.4206(3)
_cell_oxdiff_angle_alpha 107.3504(15)
_cell_oxdiff_angle_beta 93.0867(11)
_cell_oxdiff_angle_gamma 95.0282(11)
_cell_oxdiff_volume 2847.13(7)
_cell_oxdiff_measurement_reflns_used 42244

loop_
_symmetry_equiv_pos_as_xyz
'x, y, z'
'-x, -y, -z'

loop_
_atom_site_label
_atom_site_type_symbol
_atom_site_fract_x
_atom_site_fract_y
_atom_site_fract_z
_atom_site_U_iso_or_equiv
_atom_site_adp_type
_atom_site_occupancy
_atom_site_site_symmetry_order
_atom_site_calc_flag
_atom_site_refinement_flags_posn
_atom_site_refinement_flags_adp
_atom_site_refinement_flags_occupancy
_atom_site_disorder_assembly
_atom_site_disorder_group
Hf Hf 0.57161(2) 0.27978(2) 0.25125(2) 0.00984(2) Uani 1 1 d . . . . .
P P 0.71903(4) 0.28526(4) 0.36549(2) 0.01173(8) Uani 1 1 d . . . . .
N1 N 0.49439(12) 0.40616(13) 0.32462(8) 0.0130(3) Uani 1 1 d . . . . .
N2 N 0.73411(12) 0.36049(12) 0.24630(8) 0.0128(3) Uani 1 1 d . . . . .
N3 N 0.47852(12) 0.31896(13) 0.16470(8) 0.0137(3) Uani 1 1 d . . . . .
N4 N 0.44559(12) 0.12893(12) 0.25310(8) 0.0134(3) Uani 1 1 d . . . . .
C1 C 0.73567(14) 0.43542(15) 0.41367(9) 0.0135(3) Uani 1 1 d . . . . .
C2 C 0.63550(15) 0.48929(15) 0.42530(9) 0.0134(3) Uani 1 1 d . . . . .
C3 C 0.64499(16) 0.60591(16) 0.45862(10) 0.0187(4) Uani 1 1 d . . . . .
H3 H 0.5782 0.6433 0.4673 0.022 Uiso 1 1 calc R . . . .
C4 C 0.75086(18) 0.66766(17) 0.47915(11) 0.0238(4) Uani 1 1 d . . . . .
H4 H 0.7561 0.7472 0.5009 0.029 Uiso 1 1 calc R . . . .
C5 C 0.84927(17) 0.61422(17) 0.46820(11) 0.0243(4) Uani 1 1 d . . . . .
H5 H 0.9216 0.6569 0.4829 0.029 Uiso 1 1 calc R . . . .
C6 C 0.84160(16) 0.49812(16) 0.43563(10) 0.0188(4) Uani 1 1 d . . . . .
H6 H 0.9088 0.4613 0.4283 0.023 Uiso 1 1 calc R . . . .
C7 C 0.52060(15) 0.42148(15) 0.39890(9) 0.0139(3) Uani 1 1 d . . . . .
H7A H 0.5156(18) 0.3503(19) 0.4068(11) 0.017 Uiso 1 1 d R . . . .
H7B H 0.4624(19) 0.4582(19) 0.4239(12) 0.017 Uiso 1 1 d R . . . .
C8 C 0.40815(14) 0.47329(14) 0.31384(9) 0.0131(3) Uani 1 1 d . . . . .
C9 C 0.30176(15) 0.46436(16) 0.34036(10) 0.0171(3) Uani 1 1 d . . . . .
H9 H 0.2872 0.4117 0.3652 0.021 Uiso 1 1 calc R . . . .
C10 C 0.21711(15) 0.53095(17) 0.33111(10) 0.0196(4) Uani 1 1 d . . . . .
C11 C 0.23889(16) 0.60808(17) 0.29456(10) 0.0208(4) Uani 1 1 d . . . . .
H11 H 0.1815 0.6534 0.2876 0.025 Uiso 1 1 calc R . . . .
C12 C 0.34394(16) 0.61960(16) 0.26802(10) 0.0182(3) Uani 1 1 d . . . . .
C13 C 0.42710(15) 0.55210(15) 0.27784(9) 0.0156(3) Uani 1 1 d . . . . .
H13 H 0.4985 0.5597 0.2597 0.019 Uiso 1 1 calc R . . . .
C14 C 0.10510(17) 0.5212(2) 0.36183(13) 0.0286(5) Uani 1 1 d . . . . .
H14A H 0.0861 0.4428 0.3619 0.043 Uiso 1 1 calc GR . . . .
H14B H 0.0454 0.5421 0.3343 0.043 Uiso 1 1 calc GR . . . .
H14C H 0.1111 0.5722 0.4092 0.043 Uiso 1 1 calc GR . . . .
C15 C 0.3679(2) 0.70739(19) 0.23172(12) 0.0292(5) Uani 1 1 d . . . . .
H15A H 0.3111 0.6938 0.1927 0.044 Uiso 1 1 calc GR . . . .
H15B H 0.4439 0.7022 0.2150 0.044 Uiso 1 1 calc GR . . . .
H15C H 0.3644 0.7832 0.2639 0.044 Uiso 1 1 calc GR . . . .
C16 C 0.85949(14) 0.25142(15) 0.33827(9) 0.0141(3) Uani 1 1 d . . . . .
C17 C 0.88493(14) 0.24592(14) 0.27092(9) 0.0133(3) Uani 1 1 d . . . . .
C18 C 0.99133(15) 0.21723(16) 0.25020(10) 0.0182(4) Uani 1 1 d . . . . .
H18 H 1.0087 0.2129 0.2047 0.022 Uiso 1 1 calc R . . . .
C19 C 1.07235(16) 0.19482(18) 0.29448(11) 0.0220(4) Uani 1 1 d . . . . .
H19 H 1.1448 0.1764 0.2796 0.026 Uiso 1 1 calc R . . . .
C20 C 1.04702(16) 0.19952(18) 0.36064(11) 0.0229(4) Uani 1 1 d . . . . .
H20 H 1.1018 0.1834 0.3911 0.028 Uiso 1 1 calc R . . . .
C21 C 0.94108(16) 0.22791(16) 0.38249(10) 0.0189(4) Uani 1 1 d . . . . .
H21 H 0.9242 0.2313 0.4280 0.023 Uiso 1 1 calc R . . . .
C22 C 0.79658(14) 0.26229(15) 0.21949(9) 0.0134(3) Uani 1 1 d . . . . .
C23 C 0.78359(14) 0.46654(15) 0.24579(9) 0.0136(3) Uani 1 1 d . . . . .
C24 C 0.73608(15) 0.56353(15) 0.28382(9) 0.0155(3) Uani 1 1 d . . . . .
H24 H 0.6777 0.5553 0.3126 0.019 Uiso 1 1 calc R . . . .
C25 C 0.77207(17) 0.67082(16) 0.28039(10) 0.0191(4) Uani 1 1 d . . . . .
C26 C 0.85866(17) 0.68350(16) 0.23863(11) 0.0222(4) Uani 1 1 d . . . . .
H26 H 0.8828 0.7565 0.2353 0.027 Uiso 1 1 calc R . . . .
C27 C 0.90982(16) 0.58976(17) 0.20188(11) 0.0210(4) Uani 1 1 d . . . . .
C28 C 0.87390(15) 0.48212(16) 0.20636(10) 0.0173(3) Uani 1 1 d . . . . .
H28 H 0.9109 0.4188 0.1825 0.021 Uiso 1 1 calc R . . . .
C29 C 0.7150(2) 0.77178(18) 0.31990(13) 0.0316(5) Uani 1 1 d . . . . .
H29A H 0.6429 0.7738 0.2946 0.047 Uiso 1 1 calc GR . . . .
H29B H 0.7647 0.8417 0.3253 0.047 Uiso 1 1 calc GR . . . .
H29C H 0.7003 0.7653 0.3654 0.047 Uiso 1 1 calc GR . . . .
C30 C 1.0017(2) 0.6024(2) 0.15522(13) 0.0333(5) Uani 1 1 d . . . . .
H30A H 0.9767 0.5567 0.1078 0.050 Uiso 1 1 calc GR . . . .
H30B H 1.0715 0.5765 0.1703 0.050 Uiso 1 1 calc GR . . . .
H30C H 1.0164 0.6824 0.1574 0.050 Uiso 1 1 calc GR . . . .
C31 C 0.69630(14) 0.21634(15) 0.43242(9) 0.0138(3) Uani 1 1 d . . . . .
C32 C 0.69950(17) 0.09896(16) 0.41727(10) 0.0198(4) Uani 1 1 d . . . . .
H32 H 0.7241 0.0570 0.3745 0.024 Uiso 1 1 calc R . . . .
C33 C 0.66704(18) 0.04344(18) 0.46422(11) 0.0247(4) Uani 1 1 d . . . . .
H33 H 0.6695 -0.0361 0.4534 0.030 Uiso 1 1 calc R . . . .
C34 C 0.63093(18) 0.10416(18) 0.52702(11) 0.0244(4) Uani 1 1 d . . . . .
H34 H 0.6067 0.0658 0.5585 0.029 Uiso 1 1 calc R . . . .
C35 C 0.63033(17) 0.22039(18) 0.54347(10) 0.0214(4) Uani 1 1 d . . . . .
H35 H 0.6074 0.2622 0.5868 0.026 Uiso 1 1 calc R . . . .
C36 C 0.66322(15) 0.27622(16) 0.49677(9) 0.0171(3) Uani 1 1 d . . . . .
H36 H 0.6633 0.3562 0.5087 0.021 Uiso 1 1 calc R . . . .
C37 C 0.54126(15) 0.23971(15) 0.13769(9) 0.0144(3) Uani 1 1 d . . . . .
C38 C 0.55241(17) 0.19006(18) 0.06169(10) 0.0195(4) Uani 1 1 d . . . . .
H38A H 0.522(2) 0.235(2) 0.0392(12) 0.023 Uiso 1 1 d R . . . .
H38B H 0.514(2) 0.121(2) 0.0495(12) 0.023 Uiso 1 1 d R . . . .
C39 C 0.67567(16) 0.17930(16) 0.04651(9) 0.0183(3) Uani 1 1 d . . . . .
C40 C 0.73671(19) 0.26043(18) 0.02420(12) 0.0275(4) Uani 1 1 d . . . . .
H40 H 0.6998 0.3211 0.0167 0.033 Uiso 1 1 calc R . . . .
C41 C 0.8510(2) 0.2543(2) 0.01267(13) 0.0347(5) Uani 1 1 d . . . . .
H41 H 0.8916 0.3110 -0.0021 0.042 Uiso 1 1 calc R . . . .
C42 C 0.90551(19) 0.1657(2) 0.02270(12) 0.0314(5) Uani 1 1 d . . . . .
H42 H 0.9836 0.1615 0.0150 0.038 Uiso 1 1 calc R . . . .
C43 C 0.84543(19) 0.0836(2) 0.04399(11) 0.0274(4) Uani 1 1 d . . . . .
H43 H 0.8824 0.0223 0.0507 0.033 Uiso 1 1 calc R . . . .
C44 C 0.73134(17) 0.08977(17) 0.05561(10) 0.0215(4) Uani 1 1 d . . . . .
H44 H 0.6908 0.0324 0.0699 0.026 Uiso 1 1 calc R . . . .
C45 C 0.41026(15) 0.37691(15) 0.12863(9) 0.0152(3) Uani 1 1 d . . . . .
C46 C 0.46282(16) 0.46012(16) 0.10300(9) 0.0171(3) Uani 1 1 d . . . . .
C47 C 0.39392(18) 0.51293(18) 0.06730(11) 0.0235(4) Uani 1 1 d . . . . .
H47 H 0.4277 0.5685 0.0488 0.028 Uiso 1 1 calc R . . . .
C48 C 0.27668(19) 0.48564(19) 0.05825(12) 0.0276(4) Uani 1 1 d . . . . .
H48 H 0.2311 0.5210 0.0328 0.033 Uiso 1 1 calc R . . . .
C49 C 0.22668(17) 0.40718(18) 0.08639(11) 0.0243(4) Uani 1 1 d . . . . .
H49 H 0.1463 0.3903 0.0810 0.029 Uiso 1 1 calc R . . . .
C50 C 0.29198(16) 0.35219(17) 0.12256(10) 0.0189(4) Uani 1 1 d . . . . .
C51 C 0.58859(16) 0.49855(17) 0.11697(10) 0.0206(4) Uani 1 1 d . . . . .
H51A H 0.6028 0.5584 0.1613 0.031 Uiso 1 1 calc GR . . . .
H51B H 0.6148 0.5280 0.0803 0.031 Uiso 1 1 calc GR . . . .
H51C H 0.6298 0.4342 0.1184 0.031 Uiso 1 1 calc GR . . . .
C52 C 0.23463(18) 0.2726(2) 0.15653(14) 0.0329(5) Uani 1 1 d . . . . .
H52A H 0.2085 0.1999 0.1217 0.049 Uiso 1 1 calc GR . . . .
H52B H 0.1694 0.3057 0.1791 0.049 Uiso 1 1 calc GR . . . .
H52C H 0.2887 0.2602 0.1909 0.049 Uiso 1 1 calc GR . . . .
C53 C 0.54474(15) 0.09357(15) 0.24169(9) 0.0135(3) Uani 1 1 d . . . . .
C54 C 0.56412(16) -0.02833(16) 0.23457(10) 0.0171(3) Uani 1 1 d . . . . .
H54A H 0.5860(19) -0.030(2) 0.2775(13) 0.021 Uiso 1 1 d R . . . .
H54B H 0.496(2) -0.074(2) 0.2218(12) 0.021 Uiso 1 1 d R . . . .
C55 C 0.65151(16) -0.07688(15) 0.18629(10) 0.0167(3) Uani 1 1 d . . . . .
C56 C 0.61750(18) -0.16389(17) 0.12510(11) 0.0246(4) Uani 1 1 d . . . . .
H56 H 0.5391 -0.1906 0.1138 0.029 Uiso 1 1 calc R . . . .
C57 C 0.6969(2) -0.21188(19) 0.08060(12) 0.0318(5) Uani 1 1 d . . . . .
H57 H 0.6728 -0.2709 0.0392 0.038 Uiso 1 1 calc R . . . .
C58 C 0.8110(2) -0.1735(2) 0.09676(13) 0.0335(5) Uani 1 1 d . . . . .
H58 H 0.8653 -0.2065 0.0665 0.040 Uiso 1 1 calc R . . . .
C59 C 0.84625(18) -0.08688(19) 0.15693(12) 0.0276(5) Uani 1 1 d . . . . .
H59 H 0.9247 -0.0603 0.1678 0.033 Uiso 1 1 calc R . . . .
C60 C 0.76658(16) -0.03870(16) 0.20167(11) 0.0198(4) Uani 1 1 d . . . . .
H60 H 0.7912 0.0206 0.2429 0.024 Uiso 1 1 calc R . . . .
C61 C 0.34599(14) 0.05676(15) 0.25655(9) 0.0144(3) Uani 1 1 d . . . . .
C62 C 0.28393(16) -0.00957(16) 0.19525(10) 0.0188(4) Uani 1 1 d . . . . .
C63 C 0.18699(16) -0.07814(17) 0.19977(12) 0.0237(4) Uani 1 1 d . . . . .
H63 H 0.1429 -0.1224 0.1588 0.028 Uiso 1 1 calc R . . . .
C64 C 0.15381(17) -0.08282(18) 0.26304(12) 0.0254(4) Uani 1 1 d . . . . .
H64 H 0.0879 -0.1305 0.2653 0.030 Uiso 1 1 calc R . . . .
C65 C 0.21734(16) -0.01744(17) 0.32313(11) 0.0218(4) Uani 1 1 d . . . . .
H65 H 0.1949 -0.0216 0.3663 0.026 Uiso 1 1 calc R . . . .
C66 C 0.31342(15) 0.05415(15) 0.32102(10) 0.0159(3) Uani 1 1 d . . . . .
C67 C 0.32316(18) -0.0107(2) 0.12605(11) 0.0275(4) Uani 1 1 d . . . . .
H67A H 0.3523 0.0664 0.1276 0.041 Uiso 1 1 calc GR . . . .
H67B H 0.2591 -0.0386 0.0908 0.041 Uiso 1 1 calc GR . . . .
H67C H 0.3836 -0.0606 0.1147 0.041 Uiso 1 1 calc GR . . . .
C68 C 0.38000(17) 0.12820(17) 0.38601(10) 0.0211(4) Uani 1 1 d . . . . .
H68A H 0.4600 0.1137 0.3845 0.032 Uiso 1 1 calc GR . . . .
H68B H 0.3492 0.1110 0.4258 0.032 Uiso 1 1 calc GR . . . .
H68C H 0.3742 0.2081 0.3900 0.032 Uiso 1 1 calc GR . . . .
O91 O 1.0245(5) 0.0480(5) 0.4750(3) 0.0674(13) Uani 0.5 1 d D U P . .
C92B C 0.9827(6) -0.0498(5) 0.4315(5) 0.080(3) Uani 0.646(13) 1 d D U P A -3
H92A H 0.9794 -0.0377 0.3857 0.096 Uiso 0.646(13) 1 calc R . P A -3
H92B H 0.9028 -0.0613 0.4421 0.096 Uiso 0.646(13) 1 calc R . P A -3
C92A C 1.0146(14) -0.0532(6) 0.4677(5) 0.074(3) Uani 0.354(13) 1 d D U P A -4
H92C H 0.9353 -0.0651 0.4791 0.089 Uiso 0.354(13) 1 calc R . P A -4
H92D H 1.0616 -0.0556 0.5087 0.089 Uiso 0.354(13) 1 calc R . P A -4
C93 C 1.0267(3) -0.1606(3) 0.42104(19) 0.0680(10) Uani 1 1 d D U . . .
H93D H 0.9780 -0.2188 0.3850 0.102 Uiso 0.646(13) 1 calc R . P A -3
H93E H 1.1044 -0.1564 0.4070 0.102 Uiso 0.646(13) 1 calc R . P A -3
H93F H 1.0269 -0.1803 0.4641 0.102 Uiso 0.646(13) 1 calc R . P A -3
H93A H 1.0061 -0.2199 0.4423 0.102 Uiso 0.354(13) 1 calc R . P A -4
H93B H 0.9765 -0.1731 0.3791 0.102 Uiso 0.354(13) 1 calc R . P A -4
H93C H 1.1057 -0.1633 0.4094 0.102 Uiso 0.354(13) 1 calc R . P A -4
H22A H 0.8298(18) 0.2607(18) 0.1764(11) 0.012(5) Uiso 1 1 d . . . . .
H22B H 0.7402(18) 0.1896(19) 0.2027(11) 0.016(5) Uiso 1 1 d . . . . .

loop_
_atom_site_aniso_label
_atom_site_aniso_U_11
_atom_site_aniso_U_22
_atom_site_aniso_U_33
_atom_site_aniso_U_23
_atom_site_aniso_U_13
_atom_site_aniso_U_12
Hf 0.01134(3) 0.00929(3) 0.00969(3) 0.00352(2) 0.00272(2) 0.00209(2)
P 0.01225(18) 0.01171(19) 0.01147(19) 0.00327(16) 0.00253(15) 0.00257(15)
N1 0.0134(6) 0.0145(7) 0.0122(7) 0.0047(5) 0.0032(5) 0.0047(5)
N2 0.0137(6) 0.0114(7) 0.0147(7) 0.0053(5) 0.0037(5) 0.0027(5)
N3 0.0144(6) 0.0145(7) 0.0135(7) 0.0059(6) 0.0024(5) 0.0023(5)
N4 0.0147(6) 0.0117(7) 0.0137(7) 0.0040(5) 0.0028(5) 0.0002(5)
C1 0.0152(7) 0.0136(8) 0.0119(8) 0.0033(6) 0.0030(6) 0.0022(6)
C2 0.0168(8) 0.0148(8) 0.0093(7) 0.0041(6) 0.0026(6) 0.0029(6)
C3 0.0234(9) 0.0161(8) 0.0169(9) 0.0035(7) 0.0067(7) 0.0064(7)
C4 0.0324(10) 0.0144(9) 0.0204(10) -0.0014(7) 0.0047(8) 0.0012(8)
C5 0.0212(9) 0.0207(9) 0.0243(10) -0.0014(8) 0.0020(8) -0.0043(7)
C6 0.0166(8) 0.0187(9) 0.0190(9) 0.0028(7) 0.0025(7) -0.0001(7)
C7 0.0156(8) 0.0147(8) 0.0126(8) 0.0045(6) 0.0051(6) 0.0045(6)
C8 0.0138(7) 0.0117(7) 0.0126(8) 0.0014(6) 0.0014(6) 0.0027(6)
C9 0.0161(8) 0.0161(8) 0.0196(9) 0.0057(7) 0.0038(7) 0.0019(6)
C10 0.0152(8) 0.0192(9) 0.0224(9) 0.0027(7) 0.0022(7) 0.0041(7)
C11 0.0210(9) 0.0198(9) 0.0221(9) 0.0050(7) 0.0005(7) 0.0102(7)
C12 0.0239(9) 0.0158(8) 0.0165(9) 0.0055(7) 0.0037(7) 0.0073(7)
C13 0.0184(8) 0.0143(8) 0.0144(8) 0.0033(6) 0.0041(6) 0.0042(6)
C14 0.0178(9) 0.0315(11) 0.0376(12) 0.0097(10) 0.0082(8) 0.0082(8)
C15 0.0395(12) 0.0246(11) 0.0328(12) 0.0179(9) 0.0117(10) 0.0150(9)
C16 0.0133(7) 0.0134(8) 0.0149(8) 0.0027(6) 0.0022(6) 0.0031(6)
C17 0.0134(7) 0.0104(7) 0.0160(8) 0.0039(6) 0.0023(6) 0.0017(6)
C18 0.0161(8) 0.0192(9) 0.0204(9) 0.0060(7) 0.0057(7) 0.0043(7)
C19 0.0144(8) 0.0259(10) 0.0265(10) 0.0069(8) 0.0045(7) 0.0074(7)
C20 0.0174(8) 0.0279(10) 0.0239(10) 0.0069(8) -0.0001(7) 0.0094(7)
C21 0.0190(8) 0.0217(9) 0.0158(9) 0.0047(7) 0.0010(7) 0.0053(7)
C22 0.0148(7) 0.0117(7) 0.0142(8) 0.0041(6) 0.0037(6) 0.0021(6)
C23 0.0148(7) 0.0132(8) 0.0131(8) 0.0053(6) -0.0007(6) -0.0001(6)
C24 0.0176(8) 0.0148(8) 0.0151(8) 0.0054(7) 0.0026(6) 0.0020(6)
C25 0.0243(9) 0.0133(8) 0.0190(9) 0.0041(7) 0.0009(7) 0.0027(7)
C26 0.0253(9) 0.0142(8) 0.0282(10) 0.0093(8) 0.0028(8) -0.0028(7)
C27 0.0194(8) 0.0198(9) 0.0247(10) 0.0089(8) 0.0045(7) -0.0018(7)
C28 0.0165(8) 0.0153(8) 0.0212(9) 0.0064(7) 0.0052(7) 0.0017(6)
C29 0.0447(13) 0.0152(9) 0.0367(13) 0.0076(9) 0.0122(10) 0.0089(9)
C30 0.0324(11) 0.0264(11) 0.0440(14) 0.0140(10) 0.0180(10) -0.0023(9)
C31 0.0129(7) 0.0145(8) 0.0138(8) 0.0041(6) -0.0001(6) 0.0019(6)
C32 0.0250(9) 0.0154(8) 0.0191(9) 0.0046(7) 0.0039(7) 0.0045(7)
C33 0.0322(11) 0.0176(9) 0.0277(11) 0.0116(8) 0.0031(8) 0.0037(8)
C34 0.0287(10) 0.0265(10) 0.0228(10) 0.0148(8) 0.0033(8) 0.0025(8)
C35 0.0253(9) 0.0257(10) 0.0147(9) 0.0075(8) 0.0033(7) 0.0040(8)
C36 0.0200(8) 0.0167(8) 0.0147(8) 0.0043(7) 0.0014(7) 0.0031(7)
C37 0.0152(7) 0.0155(8) 0.0131(8) 0.0051(6) 0.0030(6) 0.0005(6)
C38 0.0228(9) 0.0235(10) 0.0123(8) 0.0040(7) 0.0021(7) 0.0070(7)
C39 0.0236(9) 0.0201(9) 0.0108(8) 0.0032(7) 0.0041(7) 0.0049(7)
C40 0.0349(11) 0.0209(10) 0.0296(11) 0.0091(9) 0.0118(9) 0.0080(8)
C41 0.0368(12) 0.0278(12) 0.0391(14) 0.0088(10) 0.0161(10) -0.0011(9)
C42 0.0239(10) 0.0386(13) 0.0292(12) 0.0048(10) 0.0079(9) 0.0061(9)
C43 0.0307(11) 0.0345(12) 0.0204(10) 0.0094(9) 0.0073(8) 0.0155(9)
C44 0.0280(10) 0.0231(10) 0.0162(9) 0.0082(7) 0.0071(7) 0.0075(8)
C45 0.0177(8) 0.0167(8) 0.0122(8) 0.0049(6) 0.0022(6) 0.0059(6)
C46 0.0210(8) 0.0172(8) 0.0139(8) 0.0048(7) 0.0030(7) 0.0048(7)
C47 0.0306(10) 0.0219(10) 0.0225(10) 0.0128(8) 0.0011(8) 0.0063(8)
C48 0.0290(10) 0.0303(11) 0.0277(11) 0.0127(9) -0.0011(8) 0.0129(9)
C49 0.0196(9) 0.0284(11) 0.0246(10) 0.0058(8) 0.0010(8) 0.0101(8)
C50 0.0181(8) 0.0214(9) 0.0183(9) 0.0062(7) 0.0040(7) 0.0053(7)
C51 0.0233(9) 0.0208(9) 0.0189(9) 0.0081(7) 0.0025(7) 0.0001(7)
C52 0.0185(9) 0.0422(14) 0.0445(14) 0.0233(11) 0.0062(9) 0.0006(9)
C53 0.0170(8) 0.0129(8) 0.0111(7) 0.0040(6) 0.0023(6) 0.0021(6)
C54 0.0186(8) 0.0129(8) 0.0220(9) 0.0075(7) 0.0064(7) 0.0026(6)
C55 0.0205(8) 0.0120(8) 0.0198(9) 0.0068(7) 0.0049(7) 0.0054(6)
C56 0.0281(10) 0.0182(9) 0.0260(10) 0.0040(8) 0.0043(8) 0.0031(8)
C57 0.0456(13) 0.0223(10) 0.0260(11) 0.0020(9) 0.0116(10) 0.0093(9)
C58 0.0418(13) 0.0305(12) 0.0373(13) 0.0159(10) 0.0240(11) 0.0193(10)
C59 0.0218(9) 0.0271(11) 0.0411(13) 0.0181(10) 0.0108(9) 0.0097(8)
C60 0.0208(9) 0.0175(9) 0.0242(10) 0.0097(7) 0.0046(7) 0.0042(7)
C61 0.0134(7) 0.0117(7) 0.0188(8) 0.0051(6) 0.0047(6) 0.0020(6)
C62 0.0181(8) 0.0168(8) 0.0199(9) 0.0030(7) 0.0023(7) 0.0020(7)
C63 0.0166(8) 0.0202(9) 0.0305(11) 0.0033(8) -0.0005(8) -0.0010(7)
C64 0.0168(8) 0.0209(10) 0.0380(12) 0.0092(9) 0.0046(8) -0.0028(7)
C65 0.0188(8) 0.0211(9) 0.0297(11) 0.0126(8) 0.0092(8) 0.0029(7)
C66 0.0153(8) 0.0137(8) 0.0205(9) 0.0071(7) 0.0038(6) 0.0032(6)
C67 0.0254(10) 0.0347(12) 0.0176(10) 0.0019(9) 0.0012(8) 0.0001(9)
C68 0.0233(9) 0.0227(9) 0.0182(9) 0.0068(8) 0.0060(7) 0.0014(7)
O91 0.094(4) 0.065(3) 0.054(3) 0.029(2) 0.027(3) 0.013(3)
C92B 0.069(4) 0.078(4) 0.104(6) 0.034(3) 0.049(4) 0.010(3)
C92A 0.113(9) 0.074(4) 0.050(5) 0.042(4) 0.002(6) 0.011(4)
C93 0.078(2) 0.069(2) 0.060(2) 0.0305(18) 0.0137(18) -0.0216(18)

loop_
_atom_type_symbol
_atom_type_description
_atom_type_scat_dispersion_real
_atom_type_scat_dispersion_imag
_atom_type_scat_source
C C 0.0033 0.0016 'International Tables Vol C Tables 4.2.6.8 and 6.1.1.4'
H H 0.0000 0.0000 'International Tables Vol C Tables 4.2.6.8 and 6.1.1.4'
Hf Hf -0.5830 6.1852 'International Tables Vol C Tables 4.2.6.8 and 6.1.1.4'
N N 0.0061 0.0033 'International Tables Vol C Tables 4.2.6.8 and 6.1.1.4'
O O 0.0106 0.0060 'International Tables Vol C Tables 4.2.6.8 and 6.1.1.4'
P P 0.1023 0.0942 'International Tables Vol C Tables 4.2.6.8 and 6.1.1.4'

loop_
_exptl_crystal_face_index_h
_exptl_crystal_face_index_k
_exptl_crystal_face_index_l
_exptl_crystal_face_perp_dist
17 -1 -1 0.0508
4 -16 18 0.0144
-8 -14 4 0.0617
-4 16 -18 0.0144
10 12 0 0.0620
-1 11 17 0.0579
0 -11 -17 0.0719
-17 0 0 0.0615

loop_
_geom_angle_atom_site_label_1
_geom_angle_atom_site_label_2
_geom_angle_atom_site_label_3
_geom_angle
N1 Hf P 84.07(4)
N1 Hf N3 90.88(5)
N1 Hf N4 96.10(5)
N1 Hf C22 132.06(5)
N1 Hf C37 124.65(6)
N1 Hf C53 123.22(6)
N2 Hf P 69.32(4)
N2 Hf N1 103.94(6)
N2 Hf N3 98.81(5)
N2 Hf N4 154.46(5)
N2 Hf C22 30.99(5)
N2 Hf C37 89.08(6)
N2 Hf C53 121.46(6)
N3 Hf P 165.38(4)
N3 Hf N4 96.51(5)
N3 Hf C22 107.20(5)
N3 Hf C53 111.86(6)
N4 Hf P 97.66(4)
N4 Hf C22 124.17(5)
C22 Hf P 67.28(4)
C37 Hf P 148.38(5)
C37 Hf N3 33.78(6)
C37 Hf N4 92.44(6)
C37 Hf C22 82.25(6)
C37 Hf C53 90.47(6)
C53 Hf P 82.23(4)
C53 Hf N4 33.09(5)
C53 Hf C22 91.17(6)
C1 P Hf 101.77(6)
C1 P C16 106.03(8)
C1 P C31 103.08(8)
C16 P Hf 110.25(6)
C16 P C31 104.40(8)
C31 P Hf 129.14(6)
C7 N1 Hf 118.63(10)
C8 N1 Hf 129.39(11)
C8 N1 C7 111.57(13)
C22 N2 Hf 100.93(10)
C23 N2 Hf 138.86(11)
C23 N2 C22 118.05(14)
C37 N3 Hf 72.84(10)
C37 N3 C45 126.71(15)
C45 N3 Hf 159.96(12)
C53 N4 Hf 71.46(10)
C53 N4 C61 123.69(15)
C61 N4 Hf 164.82(12)
C2 C1 P 116.95(13)
C6 C1 P 122.82(13)
C6 C1 C2 120.14(16)
C1 C2 C7 119.91(15)
C3 C2 C1 118.69(16)
C3 C2 C7 121.34(16)
C2 C3 H3 119.7
C4 C3 C2 120.62(17)
C4 C3 H3 119.7
C3 C4 H4 119.7
C3 C4 C5 120.54(18)
C5 C4 H4 119.7
C4 C5 H5 120.1
C4 C5 C6 119.71(18)
C6 C5 H5 120.1
C1 C6 H6 119.9
C5 C6 C1 120.29(18)
C5 C6 H6 119.9
N1 C7 C2 111.45(14)
N1 C7 H7A 109.9(14)
N1 C7 H7B 109.1(14)
C2 C7 H7A 112.1(13)
C2 C7 H7B 110.4(14)
H7A C7 H7B 103.6(19)
C9 C8 N1 121.04(16)
C13 C8 N1 121.15(15)
C13 C8 C9 117.80(16)
C8 C9 H9 119.2
C10 C9 C8 121.63(17)
C10 C9 H9 119.2
C9 C10 C11 118.92(17)
C9 C10 C14 120.15(18)
C11 C10 C14 120.92(18)
C10 C11 H11 119.6
C10 C11 C12 120.86(17)
C12 C11 H11 119.6
C11 C12 C15 120.08(17)
C13 C12 C11 119.18(17)
C13 C12 C15 120.69(17)
C8 C13 H13 119.2
C12 C13 C8 121.61(17)
C12 C13 H13 119.2
C10 C14 H14A 109.5
C10 C14 H14B 109.5
C10 C14 H14C 109.5
H14A C14 H14B 109.5
H14A C14 H14C 109.5
H14B C14 H14C 109.5
C12 C15 H15A 109.5
C12 C15 H15B 109.5
C12 C15 H15C 109.5
H15A C15 H15B 109.5
H15A C15 H15C 109.5
H15B C15 H15C 109.5
C17 C16 P 119.47(13)
C21 C16 P 121.19(14)
C21 C16 C17 119.32(16)
C16 C17 C22 121.29(15)
C18 C17 C16 118.94(16)
C18 C17 C22 119.63(16)
C17 C18 H18 119.2
C19 C18 C17 121.50(18)
C19 C18 H18 119.2
C18 C19 H19 120.2
C20 C19 C18 119.55(17)
C20 C19 H19 120.2
C19 C20 H20 120.0
C19 C20 C21 119.97(18)
C21 C20 H20 120.0
C16 C21 H21 119.6
C20 C21 C16 120.71(18)
C20 C21 H21 119.6
Hf C22 H22A 128.9(12)
Hf C22 H22B 62.4(12)
N2 C22 Hf 48.07(8)
N2 C22 C17 114.32(14)
N2 C22 H22A 113.2(13)
N2 C22 H22B 109.5(12)
C17 C22 Hf 120.43(11)
C17 C22 H22A 110.5(12)
C17 C22 H22B 108.1(12)
H22A C22 H22B 100.1(17)
N2 C23 C24 118.10(15)
N2 C23 C28 124.02(16)
C24 C23 C28 117.77(16)
C23 C24 H24 119.1
C25 C24 C23 121.82(17)
C25 C24 H24 119.1
C24 C25 C26 119.28(17)
C24 C25 C29 119.84(18)
C26 C25 C29 120.85(18)
C25 C26 H26 119.8
C27 C26 C25 120.38(17)
C27 C26 H26 119.8
C26 C27 C28 119.90(18)
C26 C27 C30 120.65(18)
C28 C27 C30 119.43(18)
C23 C28 H28 119.6
C27 C28 C23 120.73(17)
C27 C28 H28 119.6
C25 C29 H29A 109.5
C25 C29 H29B 109.5
C25 C29 H29C 109.5
H29A C29 H29B 109.5
H29A C29 H29C 109.5
H29B C29 H29C 109.5
C27 C30 H30A 109.5
C27 C30 H30B 109.5
C27 C30 H30C 109.5
H30A C30 H30B 109.5
H30A C30 H30C 109.5
H30B C30 H30C 109.5
C32 C31 P 120.13(14)
C36 C31 P 121.27(14)
C36 C31 C32 118.23(17)
C31 C32 H32 119.7
C33 C32 C31 120.63(18)
C33 C32 H32 119.7
C32 C33 H33 119.9
C32 C33 C34 120.14(19)
C34 C33 H33 119.9
C33 C34 H34 120.1
C35 C34 C33 119.88(18)
C35 C34 H34 120.1
C34 C35 H35 119.9
C34 C35 C36 120.11(18)
C36 C35 H35 119.9
C31 C36 H36 119.5
C35 C36 C31 120.96(18)
C35 C36 H36 119.5
N3 C37 Hf 73.39(10)
N3 C37 C38 125.12(17)
C38 C37 Hf 161.27(13)
C37 C38 H38A 109.0(15)
C37 C38 H38B 105.6(16)
C37 C38 C39 111.60(16)
H38A C38 H38B 112(2)
C39 C38 H38A 109.7(15)
C39 C38 H38B 109.3(15)
C40 C39 C38 120.35(18)
C40 C39 C44 118.17(18)
C44 C39 C38 121.47(18)
C39 C40 H40 119.5
C39 C40 C41 121.1(2)
C41 C40 H40 119.5
C40 C41 H41 119.9
C42 C41 C40 120.1(2)
C42 C41 H41 119.9
C41 C42 H42 120.3
C43 C42 C41 119.4(2)
C43 C42 H42 120.3
C42 C43 H43 119.8
C42 C43 C44 120.5(2)
C44 C43 H43 119.8
C39 C44 H44 119.6
C43 C44 C39 120.72(19)
C43 C44 H44 119.6
C46 C45 N3 119.69(16)
C50 C45 N3 118.77(16)
C50 C45 C46 121.48(17)
C45 C46 C51 122.19(17)
C47 C46 C45 117.94(17)
C47 C46 C51 119.74(17)
C46 C47 H47 119.4
C48 C47 C46 121.14(19)
C48 C47 H47 119.4
C47 C48 H48 120.1
C49 C48 C47 119.81(19)
C49 C48 H48 120.1
C48 C49 H49 119.4
C48 C49 C50 121.15(19)
C50 C49 H49 119.4
C45 C50 C52 121.67(18)
C49 C50 C45 118.35(18)
C49 C50 C52 119.92(18)
C46 C51 H51A 109.5
C46 C51 H51B 109.5
C46 C51 H51C 109.5
H51A C51 H51B 109.5
H51A C51 H51C 109.5
H51B C51 H51C 109.5
C50 C52 H52A 109.5
C50 C52 H52B 109.5
C50 C52 H52C 109.5
H52A C52 H52B 109.5
H52A C52 H52C 109.5
H52B C52 H52C 109.5
N4 C53 Hf 75.45(10)
N4 C53 C54 121.24(16)
C54 C53 Hf 163.19(13)
C53 C54 H54A 106.2(15)
C53 C54 H54B 109.9(15)
H54A C54 H54B 106(2)
C55 C54 C53 115.74(15)
C55 C54 H54A 109.3(15)
C55 C54 H54B 109.6(15)
C56 C55 C54 119.84(17)
C60 C55 C54 121.51(18)
C60 C55 C56 118.64(18)
C55 C56 H56 119.6
C57 C56 C55 120.9(2)
C57 C56 H56 119.6
C56 C57 H57 120.1
C58 C57 C56 119.8(2)
C58 C57 H57 120.1
C57 C58 H58 119.9
C57 C58 C59 120.2(2)
C59 C58 H58 119.9
C58 C59 H59 120.0
C58 C59 C60 120.0(2)
C60 C59 H59 120.0
C55 C60 C59 120.5(2)
C55 C60 H60 119.8
C59 C60 H60 119.8
C62 C61 N4 119.16(16)
C66 C61 N4 119.21(16)
C66 C61 C62 121.63(16)
C61 C62 C67 121.17(17)
C63 C62 C61 118.24(18)
C63 C62 C67 120.54(18)
C62 C63 H63 119.5
C64 C63 C62 121.07(19)
C64 C63 H63 119.5
C63 C64 H64 120.1
C63 C64 C65 119.75(18)
C65 C64 H64 120.1
C64 C65 H65 119.5
C64 C65 C66 121.05(19)
C66 C65 H65 119.5
C61 C66 C68 120.52(16)
C65 C66 C61 118.24(18)
C65 C66 C68 121.23(17)
C62 C67 H67A 109.5
C62 C67 H67B 109.5
C62 C67 H67C 109.5
H67A C67 H67B 109.5
H67A C67 H67C 109.5
H67B C67 H67C 109.5
C66 C68 H68A 109.5
C66 C68 H68B 109.5
C66 C68 H68C 109.5
H68A C68 H68B 109.5
H68A C68 H68C 109.5
H68B C68 H68C 109.5
O91 C92B H92A 105.4
O91 C92B H92B 105.4
O91 C92B C93 127.6(7)
H92A C92B H92B 106.0
C93 C92B H92A 105.4
C93 C92B H92B 105.4
O91 C92A H92C 101.0
O91 C92A H92D 101.0
O91 C92A C93 143.6(9)
H92C C92A H92D 104.5
C93 C92A H92C 101.0
C93 C92A H92D 101.0
C92B C93 H93D 109.5
C92B C93 H93E 109.5
C92B C93 H93F 109.5
C92A C93 H93A 109.5
C92A C93 H93B 109.5
C92A C93 H93C 109.5
H93D C93 H93E 109.5
H93D C93 H93F 109.5
H93E C93 H93F 109.5
H93A C93 H93B 109.5
H93A C93 H93C 109.5
H93B C93 H93C 109.5

loop_
_geom_bond_atom_site_label_1
_geom_bond_atom_site_label_2
_geom_bond_distance
Hf P 2.8184(4)
Hf N1 2.1313(14)
Hf N2 2.1130(14)
Hf N3 2.2302(15)
Hf N4 2.3019(14)
Hf C22 2.7885(17)
Hf C37 2.2237(18)
Hf C53 2.2548(17)
P C1 1.8182(18)
P C16 1.8269(17)
P C31 1.8358(18)
N1 C7 1.483(2)
N1 C8 1.422(2)
N2 C22 1.462(2)
N2 C23 1.397(2)
N3 C37 1.294(2)
N3 C45 1.438(2)
N4 C53 1.298(2)
N4 C61 1.436(2)
C1 C2 1.410(2)
C1 C6 1.394(2)
C2 C3 1.396(2)
C2 C7 1.517(2)
C3 H3 0.9500
C3 C4 1.386(3)
C4 H4 0.9500
C4 C5 1.388(3)
C5 H5 0.9500
C5 C6 1.389(3)
C6 H6 0.9500
C7 H7A 0.94(2)
C7 H7B 0.95(2)
C8 C9 1.407(2)
C8 C13 1.399(2)
C9 H9 0.9500
C9 C10 1.394(3)
C10 C11 1.395(3)
C10 C14 1.509(3)
C11 H11 0.9500
C11 C12 1.397(3)
C12 C13 1.392(2)
C12 C15 1.507(3)
C13 H13 0.9500
C14 H14A 0.9800
C14 H14B 0.9800
C14 H14C 0.9800
C15 H15A 0.9800
C15 H15B 0.9800
C15 H15C 0.9800
C16 C17 1.407(2)
C16 C21 1.396(3)
C17 C18 1.393(2)
C17 C22 1.512(2)
C18 H18 0.9500
C18 C19 1.386(3)
C19 H19 0.9500
C19 C20 1.385(3)
C20 H20 0.9500
C20 C21 1.394(3)
C21 H21 0.9500
C22 H22A 0.98(2)
C22 H22B 1.03(2)
C23 C24 1.407(2)
C23 C28 1.407(2)
C24 H24 0.9500
C24 C25 1.386(3)
C25 C26 1.397(3)
C25 C29 1.512(3)
C26 H26 0.9500
C26 C27 1.392(3)
C27 C28 1.398(3)
C27 C30 1.513(3)
C28 H28 0.9500
C29 H29A 0.9800
C29 H29B 0.9800
C29 H29C 0.9800
C30 H30A 0.9800
C30 H30B 0.9800
C30 H30C 0.9800
C31 C32 1.402(3)
C31 C36 1.399(2)
C32 H32 0.9500
C32 C33 1.389(3)
C33 H33 0.9500
C33 C34 1.391(3)
C34 H34 0.9500
C34 C35 1.382(3)
C35 H35 0.9500
C35 C36 1.389(3)
C36 H36 0.9500
C37 C38 1.507(3)
C38 H38A 0.91(2)
C38 H38B 0.89(2)
C38 C39 1.518(3)
C39 C40 1.388(3)
C39 C44 1.395(3)
C40 H40 0.9500
C40 C41 1.391(3)
C41 H41 0.9500
C41 C42 1.383(3)
C42 H42 0.9500
C42 C43 1.382(3)
C43 H43 0.9500
C43 C44 1.390(3)
C44 H44 0.9500
C45 C46 1.405(3)
C45 C50 1.399(3)
C46 C47 1.394(3)
C46 C51 1.509(3)
C47 H47 0.9500
C47 C48 1.390(3)
C48 H48 0.9500
C48 C49 1.378(3)
C49 H49 0.9500
C49 C50 1.394(3)
C50 C52 1.504(3)
C51 H51A 0.9800
C51 H51B 0.9800
C51 H51C 0.9800
C52 H52A 0.9800
C52 H52B 0.9800
C52 H52C 0.9800
C53 C54 1.516(2)
C54 H54A 0.91(2)
C54 H54B 0.92(2)
C54 C55 1.508(3)
C55 C56 1.398(3)
C55 C60 1.391(3)
C56 H56 0.9500
C56 C57 1.390(3)
C57 H57 0.9500
C57 C58 1.381(4)
C58 H58 0.9500
C58 C59 1.385(3)
C59 H59 0.9500
C59 C60 1.396(3)
C60 H60 0.9500
C61 C62 1.402(3)
C61 C66 1.400(3)
C62 C63 1.393(3)
C62 C67 1.508(3)
C63 H63 0.9500
C63 C64 1.387(3)
C64 H64 0.9500
C64 C65 1.389(3)
C65 H65 0.9500
C65 C66 1.392(3)
C66 C68 1.504(3)
C67 H67A 0.9800
C67 H67B 0.9800
C67 H67C 0.9800
C68 H68A 0.9800
C68 H68B 0.9800
C68 H68C 0.9800
O91 C92B 1.309(8)
O91 C92A 1.216(8)
C92B H92A 0.9900
C92B H92B 0.9900
C92B C93 1.474(7)
C92A H92C 0.9900
C92A H92D 0.9900
C92A C93 1.413(8)
C93 H93D 0.9800
C93 H93E 0.9800
C93 H93F 0.9800
C93 H93A 0.9800
C93 H93B 0.9800
C93 H93C 0.9800

loop_
_geom_torsion_atom_site_label_1
_geom_torsion_atom_site_label_2
_geom_torsion_atom_site_label_3
_geom_torsion_atom_site_label_4
_geom_torsion
Hf P C1 C2 48.89(14)
Hf P C1 C6 -127.78(15)
Hf P C16 C17 10.31(16)
Hf P C16 C21 -167.95(14)
Hf P C31 C32 73.83(16)
Hf P C31 C36 -99.03(15)
Hf N1 C7 C2 78.78(16)
Hf N1 C8 C9 116.91(17)
Hf N1 C8 C13 -64.5(2)
Hf N2 C22 C17 -109.94(13)
Hf N2 C23 C24 33.3(3)
Hf N2 C23 C28 -142.82(16)
Hf N3 C37 C38 -176.75(19)
Hf N3 C45 C46 90.3(4)
Hf N3 C45 C50 -86.9(4)
Hf N4 C53 C54 177.82(17)
Hf N4 C61 C62 94.6(5)
Hf N4 C61 C66 -85.6(5)
Hf C37 C38 C39 -35.6(5)
Hf C53 C54 C55 -39.5(5)
P C1 C2 C3 -176.36(14)
P C1 C2 C7 0.9(2)
P C1 C6 C5 175.64(16)
P C16 C17 C18 -178.40(14)
P C16 C17 C22 -2.8(2)
P C16 C21 C20 178.45(15)
P C31 C32 C33 -171.01(16)
P C31 C36 C35 170.62(15)
N1 C8 C9 C10 178.96(17)
N1 C8 C13 C12 -178.89(17)
N2 C23 C24 C25 -173.11(17)
N2 C23 C28 C27 172.09(17)
N3 C37 C38 C39 134.63(19)
N3 C45 C46 C47 178.90(17)
N3 C45 C46 C51 -5.2(3)
N3 C45 C50 C49 -178.79(17)
N3 C45 C50 C52 4.0(3)
N4 C53 C54 C55 147.84(18)
N4 C61 C62 C63 -179.39(16)
N4 C61 C62 C67 3.0(3)
N4 C61 C66 C65 -179.25(16)
N4 C61 C66 C68 1.6(3)
C1 P C16 C17 -99.09(15)
C1 P C16 C21 82.65(16)
C1 P C31 C32 -168.85(15)
C1 P C31 C36 18.30(16)
C1 C2 C3 C4 0.7(3)
C1 C2 C7 N1 -80.49(19)
C2 C1 C6 C5 -0.9(3)
C2 C3 C4 C5 -1.3(3)
C3 C2 C7 N1 96.74(19)
C3 C4 C5 C6 0.8(3)
C4 C5 C6 C1 0.3(3)
C6 C1 C2 C3 0.4(3)
C6 C1 C2 C7 177.70(16)
C7 N1 C8 C9 -55.5(2)
C7 N1 C8 C13 123.10(18)
C7 C2 C3 C4 -176.54(17)
C8 N1 C7 C2 -107.91(16)
C8 C9 C10 C11 0.1(3)
C8 C9 C10 C14 -178.45(18)
C9 C8 C13 C12 -0.2(3)
C9 C10 C11 C12 -0.6(3)
C10 C11 C12 C13 0.6(3)
C10 C11 C12 C15 -176.97(19)
C11 C12 C13 C8 -0.2(3)
C13 C8 C9 C10 0.3(3)
C14 C10 C11 C12 177.95(19)
C15 C12 C13 C8 177.37(19)
C16 P C1 C2 164.22(13)
C16 P C1 C6 -12.45(18)
C16 P C31 C32 -58.22(16)
C16 P C31 C36 128.93(15)
C16 C17 C18 C19 -0.4(3)
C16 C17 C22 Hf -7.0(2)
C16 C17 C22 N2 47.2(2)
C17 C16 C21 C20 0.2(3)
C17 C18 C19 C20 0.8(3)
C18 C17 C22 Hf 168.60(13)
C18 C17 C22 N2 -137.20(17)
C18 C19 C20 C21 -0.7(3)
C19 C20 C21 C16 0.2(3)
C21 C16 C17 C18 -0.1(3)
C21 C16 C17 C22 175.52(16)
C22 N2 C23 C24 -167.24(16)
C22 N2 C23 C28 16.7(3)
C22 C17 C18 C19 -176.10(17)
C23 N2 C22 Hf -166.41(18)
C23 N2 C22 C17 83.65(19)
C23 C24 C25 C26 -0.7(3)
C23 C24 C25 C29 177.43(19)
C24 C23 C28 C27 -4.0(3)
C24 C25 C26 C27 -1.2(3)
C25 C26 C27 C28 0.4(3)
C25 C26 C27 C30 178.5(2)
C26 C27 C28 C23 2.3(3)
C28 C23 C24 C25 3.2(3)
C29 C25 C26 C27 -179.3(2)
C30 C27 C28 C23 -175.84(19)
C31 P C1 C2 -86.37(14)
C31 P C1 C6 96.97(16)
C31 P C16 C17 152.43(14)
C31 P C16 C21 -25.83(17)
C31 C32 C33 C34 0.0(3)
C32 C31 C36 C35 -2.4(3)
C32 C33 C34 C35 -1.8(3)
C33 C34 C35 C36 1.5(3)
C34 C35 C36 C31 0.6(3)
C36 C31 C32 C33 2.1(3)
C37 N3 C45 C46 -75.6(2)
C37 N3 C45 C50 107.1(2)
C37 C38 C39 C40 -99.1(2)
C37 C38 C39 C44 79.7(2)
C38 C39 C40 C41 177.4(2)
C38 C39 C44 C43 -177.52(19)
C39 C40 C41 C42 0.7(4)
C40 C39 C44 C43 1.3(3)
C40 C41 C42 C43 0.2(4)
C41 C42 C43 C44 -0.3(3)
C42 C43 C44 C39 -0.5(3)
C44 C39 C40 C41 -1.4(3)
C45 N3 C37 Hf 174.99(17)
C45 N3 C37 C38 -1.8(3)
C45 C46 C47 C48 1.0(3)
C46 C45 C50 C49 4.0(3)
C46 C45 C50 C52 -173.24(19)
C46 C47 C48 C49 1.7(3)
C47 C48 C49 C50 -1.6(3)
C48 C49 C50 C45 -1.2(3)
C48 C49 C50 C52 176.1(2)
C50 C45 C46 C47 -3.9(3)
C50 C45 C46 C51 171.98(18)
C51 C46 C47 C48 -174.96(19)
C53 N4 C61 C62 -81.9(2)
C53 N4 C61 C66 98.0(2)
C53 C54 C55 C56 -112.6(2)
C53 C54 C55 C60 68.7(2)
C54 C55 C56 C57 -178.41(19)
C54 C55 C60 C59 178.44(18)
C55 C56 C57 C58 0.0(3)
C56 C55 C60 C59 -0.3(3)
C56 C57 C58 C59 -0.4(4)
C57 C58 C59 C60 0.5(3)
C58 C59 C60 C55 -0.1(3)
C60 C55 C56 C57 0.3(3)
C61 N4 C53 Hf 179.02(16)
C61 N4 C53 C54 -3.2(3)
C61 C62 C63 C64 -1.4(3)
C62 C61 C66 C65 0.6(3)
C62 C61 C66 C68 -178.58(17)
C62 C63 C64 C65 0.6(3)
C63 C64 C65 C66 0.8(3)
C64 C65 C66 C61 -1.4(3)
C64 C65 C66 C68 177.77(18)
C66 C61 C62 C63 0.8(3)
C66 C61 C62 C67 -176.79(18)
C67 C62 C63 C64 176.2(2)

loop_
_exptl_oxdiff_crystal_face_indexfrac_h
_exptl_oxdiff_crystal_face_indexfrac_k
_exptl_oxdiff_crystal_face_indexfrac_l
_exptl_oxdiff_crystal_face_x
_exptl_oxdiff_crystal_face_y
_exptl_oxdiff_crystal_face_z
17.0000 -1.0000 -1.0000 0.1518 0.6024 0.8074
4.0000 -16.0000 18.0000 0.9992 0.0967 0.0210
-8.0000 -14.0000 4.0000 0.5980 0.0315 -0.7792
-4.0000 16.0000 -18.0000 -0.9992 -0.0967 -0.0210
10.0000 12.0000 0.0000 -0.4335 -0.0183 0.8899
-1.0000 11.0000 17.0000 -0.1960 -0.8024 0.6168
0.0000 -11.0000 -17.0000 0.1886 0.7702 -0.6673
-17.0000 0.0000 -0.0000 -0.1258 -0.5471 -0.8580
